data_7005310
loop_
_publ_author_name
'Ismayilov, Rayyat Huseyn'
'Wang, Wen-Zhen'
'Lee, Gene-Hsiang'
'Wang, Rui-Ren'
'Liu, Isiah Po-Chun'
'Yeh, Chen-Yu'
'Peng, Shie-Ming'

_publ_section_title
;
 New versatile ligand family, pyrazine-modulated
 oligo-alpha-pyridylamino ligands, from coordination polymer to
 extended metal atom chains.
;
_journal_issue 27
_journal_name_full 'Dalton transactions (Cambridge, England : 2003)'
_journal_page_first 2898
_journal_page_last 2907
_journal_paper_doi 10.1039/b700533d
_journal_year 2007
_chemical_formula_sum 'C18 H14 Co N12 S2'
_chemical_formula_weight 521.46
_chemical_name_systematic
;
?
;
_space_group_IT_number 14
_symmetry_cell_setting monoclinic
_symmetry_space_group_name_Hall '-P 2yn'
_symmetry_space_group_name_H-M 'P 1 21/n 1'
_atom_sites_solution_hydrogens geom
_atom_sites_solution_primary direct
_atom_sites_solution_secondary difmap
_audit_creation_method SHELXL-97
_cell_angle_alpha 90.00
_cell_angle_beta 93.7248(12)
_cell_angle_gamma 90.00
_cell_formula_units_Z 2
_cell_length_a 9.2206(2)
_cell_length_b 7.7428(2)
_cell_length_c 14.8613(3)
_cell_measurement_reflns_used all
_cell_measurement_temperature 150(1)
_cell_measurement_theta_max 27.50
_cell_measurement_theta_min 1.00
_cell_volume 1058.76(4)
_computing_cell_refinement DENZO-SMN
_computing_data_collection 'NONIUS COLLECT'
_computing_data_reduction DENZO-SMN
_computing_molecular_graphics 'Bruker SHELXTL'
_computing_publication_material 'Bruker SHELXTL'
_computing_structure_refinement 'SHELXL-97 (Sheldrick, 1997)'
_computing_structure_solution 'SHELXS-97 (Sheldrick, 1990)'
_diffrn_ambient_temperature 150(1)
_diffrn_measured_fraction_theta_full 1.000
_diffrn_measured_fraction_theta_max 1.000
_diffrn_measurement_device_type 'NONIUS KappaCCD'
_diffrn_measurement_method '\w scans'
_diffrn_radiation_monochromator graphite
_diffrn_radiation_source 'fine-focus sealed tube'
_diffrn_radiation_type MoK\a
_diffrn_radiation_wavelength 0.71073
_diffrn_reflns_av_R_equivalents 0.0615
_diffrn_reflns_av_sigmaI/netI 0.0438
_diffrn_reflns_limit_h_max 11
_diffrn_reflns_limit_h_min -11
_diffrn_reflns_limit_k_max 10
_diffrn_reflns_limit_k_min -10
_diffrn_reflns_limit_l_max 19
_diffrn_reflns_limit_l_min -19
_diffrn_reflns_number 13071
_diffrn_reflns_theta_full 27.50
_diffrn_reflns_theta_max 27.50
_diffrn_reflns_theta_min 2.53
_exptl_absorpt_coefficient_mu 1.044
_exptl_absorpt_correction_T_max 0.950
_exptl_absorpt_correction_T_min 0.829
_exptl_absorpt_correction_type multi-scan
_exptl_crystal_colour brown
_exptl_crystal_density_diffrn 1.636
_exptl_crystal_density_method 'not measured'
_exptl_crystal_description block
_exptl_crystal_F_000 530
_exptl_crystal_size_max 0.10
_exptl_crystal_size_mid 0.05
_exptl_crystal_size_min 0.05
_refine_diff_density_max 1.961
_refine_diff_density_min -0.618
_refine_diff_density_rms 0.173
_refine_ls_extinction_method none
_refine_ls_goodness_of_fit_ref 1.254
_refine_ls_hydrogen_treatment constr
_refine_ls_matrix_type full
_refine_ls_number_parameters 151
_refine_ls_number_reflns 2422
_refine_ls_number_restraints 0
_refine_ls_restrained_S_all 1.254
_refine_ls_R_factor_all 0.0947
_refine_ls_R_factor_gt 0.0762
_refine_ls_shift/su_max 0.000
_refine_ls_shift/su_mean 0.000
_refine_ls_structure_factor_coef Fsqd
_refine_ls_weighting_details 'calc w=1/[\s^2^(Fo^2^)+(0.0881P)^2^+7.5610P] where P=(Fo^2^+2Fc^2^)/3'
_refine_ls_weighting_scheme calc
_refine_ls_wR_factor_gt 0.2430
_refine_ls_wR_factor_ref 0.2518
_reflns_number_gt 1850
_reflns_number_total 2422
_reflns_threshold_expression >2sigma(I)
_cod_data_source_file b700533d.txt
_cod_data_source_block ic11589
_cod_depositor_comments
;
The following automatic conversions were performed:
'_symmetry_cell_setting' value 'Monoclinic' changed to 'monoclinic'
according to '/home/saulius/struct/CIF-dictionaries/cif_core.dic'
dictionary named 'cif_core.dic' version 2.4.1 from 2010-06-29.

Automatic conversion script
Id: cif_fix_enum 1527 2010-12-29 10:47:43Z saulius 
;
_cod_original_sg_symbol_H-M P2(1)/n
_cod_database_code 7005310

loop_
_symmetry_equiv_pos_as_xyz
'x, y, z'
'-x+1/2, y+1/2, -z+1/2'
'-x, -y, -z'
'x-1/2, -y-1/2, z-1/2'

loop_
_atom_site_label
_atom_site_type_symbol
_atom_site_fract_x
_atom_site_fract_y
_atom_site_fract_z
_atom_site_U_iso_or_equiv
_atom_site_adp_type
_atom_site_occupancy
_atom_site_symmetry_multiplicity
_atom_site_calc_flag
_atom_site_refinement_flags
_atom_site_disorder_assembly
_atom_site_disorder_group
Co Co 0.0000 0.0000 0.0000 0.0217(4) Uani 1 2 d S . .
S1 S -0.19516(19) -0.4862(2) -0.16500(12) 0.0340(5) Uani 1 1 d . . .
N1 N -0.0673(6) -0.1672(7) 0.1113(3) 0.0253(11) Uani 1 1 d . . .
N2 N -0.0235(6) -0.2168(8) 0.3543(4) 0.0301(12) Uani 1 1 d . . .
H2A H 0.0546 -0.1519 0.3623 0.036 Uiso 1 1 calc R . .
N3 N -0.1670(7) -0.3750(8) 0.2479(4) 0.0348(13) Uani 1 1 d . . .
N4 N 0.0031(6) -0.2655(8) 0.5070(4) 0.0305(12) Uani 1 1 d . . .
N5 N -0.2787(5) -0.3978(7) 0.5089(3) 0.0243(11) Uani 1 1 d . . .
N6 N -0.0646(6) -0.1842(7) -0.0956(3) 0.0267(11) Uani 1 1 d . . .
C1 C -0.1606(8) -0.2954(10) 0.0930(5) 0.0346(15) Uani 1 1 d . . .
H1A H -0.1936 -0.3178 0.0322 0.042 Uiso 1 1 calc R . .
C2 C -0.2097(8) -0.3954(10) 0.1605(5) 0.0394(17) Uani 1 1 d . . .
H2B H -0.2777 -0.4843 0.1446 0.047 Uiso 1 1 calc R . .
C3 C -0.0736(7) -0.2470(8) 0.2655(4) 0.0265(13) Uani 1 1 d . . .
C4 C -0.0239(7) -0.1427(8) 0.1971(4) 0.0263(13) Uani 1 1 d . . .
H4A H 0.0426 -0.0521 0.2125 0.032 Uiso 1 1 calc R . .
C5 C -0.0825(7) -0.2775(8) 0.4316(4) 0.0270(13) Uani 1 1 d . . .
C6 C -0.2256(7) -0.3395(8) 0.4329(4) 0.0263(13) Uani 1 1 d . . .
H6A H -0.2860 -0.3400 0.3786 0.032 Uiso 1 1 calc R . .
C7 C -0.1906(7) -0.3927(9) 0.5842(4) 0.0299(14) Uani 1 1 d . . .
H7A H -0.2234 -0.4362 0.6391 0.036 Uiso 1 1 calc R . .
C8 C -0.0513(7) -0.3238(9) 0.5825(5) 0.0325(15) Uani 1 1 d . . .
H8A H 0.0076 -0.3180 0.6373 0.039 Uiso 1 1 calc R . .
C9 C -0.1171(7) -0.3084(8) -0.1262(4) 0.0251(13) Uani 1 1 d . . .

loop_
_atom_site_aniso_label
_atom_site_aniso_U_11
_atom_site_aniso_U_22
_atom_site_aniso_U_33
_atom_site_aniso_U_23
_atom_site_aniso_U_13
_atom_site_aniso_U_12
Co 0.0213(6) 0.0226(6) 0.0218(6) -0.0001(4) 0.0055(4) 0.0001(4)
S1 0.0309(9) 0.0276(8) 0.0430(10) -0.0076(7) 0.0000(7) 0.0004(6)
N1 0.025(3) 0.026(3) 0.026(3) 0.002(2) 0.004(2) 0.002(2)
N2 0.024(3) 0.037(3) 0.030(3) 0.006(2) 0.004(2) -0.007(2)
N3 0.041(3) 0.033(3) 0.031(3) 0.002(2) 0.009(2) -0.010(3)
N4 0.027(3) 0.032(3) 0.032(3) 0.001(2) 0.004(2) -0.001(2)
N5 0.023(3) 0.025(3) 0.026(2) 0.001(2) 0.011(2) -0.001(2)
N6 0.026(3) 0.028(3) 0.027(3) -0.001(2) 0.010(2) -0.003(2)
C1 0.035(4) 0.041(4) 0.028(3) -0.002(3) 0.003(3) -0.014(3)
C2 0.041(4) 0.043(4) 0.034(4) -0.004(3) 0.007(3) -0.019(3)
C3 0.023(3) 0.025(3) 0.032(3) 0.003(3) 0.009(2) 0.001(2)
C4 0.025(3) 0.027(3) 0.028(3) 0.004(3) 0.007(2) -0.002(2)
C5 0.025(3) 0.029(3) 0.027(3) 0.003(3) 0.004(2) 0.005(3)
C6 0.024(3) 0.029(3) 0.026(3) 0.001(3) 0.006(2) -0.004(2)
C7 0.031(3) 0.033(3) 0.026(3) 0.002(3) 0.010(3) 0.000(3)
C8 0.030(3) 0.037(4) 0.031(3) 0.001(3) 0.002(3) 0.001(3)
C9 0.024(3) 0.029(3) 0.023(3) 0.001(3) 0.008(2) 0.005(3)

loop_
_atom_type_symbol
_atom_type_description
_atom_type_scat_dispersion_real
_atom_type_scat_dispersion_imag
_atom_type_scat_source
C C 0.0033 0.0016 'International Tables Vol C Tables 4.2.6.8 and 6.1.1.4'
H H 0.0000 0.0000 'International Tables Vol C Tables 4.2.6.8 and 6.1.1.4'
N N 0.0061 0.0033 'International Tables Vol C Tables 4.2.6.8 and 6.1.1.4'
S S 0.1246 0.1234 'International Tables Vol C Tables 4.2.6.8 and 6.1.1.4'
Co Co 0.3494 0.9721 'International Tables Vol C Tables 4.2.6.8 and 6.1.1.4'

loop_
_geom_angle_atom_site_label_1
_geom_angle_atom_site_label_2
_geom_angle_atom_site_label_3
_geom_angle
_geom_angle_site_symmetry_1
_geom_angle_site_symmetry_3
_geom_angle_publ_flag
N6 Co N6 180.0(3) 3 . ?
N6 Co N5 91.0(2) 3 2_455 ?
N6 Co N5 89.0(2) . 2_455 ?
N6 Co N5 89.0(2) 3 4_655 ?
N6 Co N5 91.0(2) . 4_655 ?
N5 Co N5 180.00(10) 2_455 4_655 ?
N6 Co N1 88.4(2) 3 . ?
N6 Co N1 91.6(2) . . ?
N5 Co N1 87.20(19) 2_455 . ?
N5 Co N1 92.80(19) 4_655 . ?
N6 Co N1 91.6(2) 3 3 ?
N6 Co N1 88.4(2) . 3 ?
N5 Co N1 92.80(19) 2_455 3 ?
N5 Co N1 87.20(19) 4_655 3 ?
N1 Co N1 180.0(4) . 3 ?
C4 N1 C1 117.0(6) . . ?
C4 N1 Co 123.5(4) . . ?
C1 N1 Co 119.5(4) . . ?
C5 N2 C3 127.3(6) . . ?
C3 N3 C2 115.1(6) . . ?
C5 N4 C8 116.6(6) . . ?
C6 N5 C7 117.4(5) . . ?
C6 N5 Co 117.6(4) . 2_445 ?
C7 N5 Co 125.0(4) . 2_445 ?
C9 N6 Co 159.4(5) . . ?
N1 C1 C2 120.9(6) . . ?
N3 C2 C1 123.6(7) . . ?
N3 C3 N2 119.0(6) . . ?
N3 C3 C4 121.8(6) . . ?
N2 C3 C4 119.2(6) . . ?
N1 C4 C3 121.6(6) . . ?
N4 C5 N2 115.5(6) . . ?
N4 C5 C6 121.2(6) . . ?
N2 C5 C6 123.2(6) . . ?
N5 C6 C5 121.5(6) . . ?
N5 C7 C8 120.4(6) . . ?
N4 C8 C7 122.8(6) . . ?
N6 C9 S1 177.2(6) . . ?

loop_
_geom_bond_atom_site_label_1
_geom_bond_atom_site_label_2
_geom_bond_distance
_geom_bond_site_symmetry_2
_geom_bond_publ_flag
Co N6 2.073(5) 3 ?
Co N6 2.073(5) . ?
Co N5 2.184(5) 2_455 ?
Co N5 2.184(5) 4_655 ?
Co N1 2.220(5) . ?
Co N1 2.220(5) 3 ?
S1 C9 1.641(7) . ?
N1 C4 1.326(8) . ?
N1 C1 1.330(9) . ?
N2 C5 1.385(8) . ?
N2 C3 1.388(8) . ?
N3 C3 1.328(8) . ?
N3 C2 1.342(9) . ?
N4 C5 1.331(8) . ?
N4 C8 1.338(9) . ?
N5 C6 1.338(8) . ?
N5 C7 1.341(8) . ?
N5 Co 2.184(5) 2_445 ?
N6 C9 1.156(8) . ?
C1 C2 1.367(10) . ?
C3 C4 1.399(9) . ?
C5 C6 1.406(9) . ?
C7 C8 1.393(10) . ?
